data_4335319
loop_
_publ_author_name
'Ya-Li Wang'
'Yue Ma'
'Xi Yang'
'Jinkui Tang'
'Peng Cheng'
'Qing-Lun Wang'
'Li-Cun Li'
'Dai-Zheng Liao'

_publ_section_title
;
 Syntheses, Structures, and Magnetic and Luminescence Properties of a New
 DyIII-Based Single-Ion Magnet
;
_journal_name_full 'Inorganic Chemistry'
_journal_page_first 7380
_journal_page_last 7386
_journal_paper_doi 10.1021/ic400006n
_journal_volume 52
_journal_year 2013
_chemical_formula_sum 'C25 H11 F18 Ho N2 O6'
_chemical_formula_weight 942.29
_chemical_name_systematic
; 
 ? 
;
_space_group_IT_number 14
_symmetry_cell_setting monoclinic
_symmetry_space_group_name_Hall '-P 2ybc'
_symmetry_space_group_name_H-M 'P 1 21/c 1'
_atom_sites_solution_hydrogens geom
_atom_sites_solution_primary direct
_atom_sites_solution_secondary difmap
_audit_creation_method SHELXL-97
_cell_angle_alpha 90.00
_cell_angle_beta 106.06(3)
_cell_angle_gamma 90.00
_cell_formula_units_Z 8
_cell_length_a 21.297(4)
_cell_length_b 18.783(4)
_cell_length_c 16.013(3)
_cell_measurement_reflns_used 18811
_cell_measurement_temperature 113(2)
_cell_measurement_theta_max 17.89
_cell_measurement_theta_min 1.71
_cell_volume 6156(2)
_computing_cell_refinement 'Bruker XSCANS'
_computing_data_collection 'Bruker XSCANS'
_computing_data_reduction 'Bruker SHELXTL'
_computing_molecular_graphics 'Bruker SHELXTL'
_computing_publication_material 'Bruker SHELXTL'
_computing_structure_refinement 'SHELXL-97 (Sheldrick, 1997)'
_computing_structure_solution 'SHELXS-97 (Sheldrick, 1990)'
_diffrn_ambient_temperature 113(2)
_diffrn_measured_fraction_theta_full 0.998
_diffrn_measured_fraction_theta_max 0.998
_diffrn_measurement_device_type 'Bruker P4'
_diffrn_measurement_method '\w scans'
_diffrn_radiation_monochromator graphite
_diffrn_radiation_source 'fine-focus sealed tube'
_diffrn_radiation_type MoK\a
_diffrn_radiation_wavelength 0.71073
_diffrn_reflns_av_R_equivalents 0.0398
_diffrn_reflns_av_sigmaI/netI 0.0358
_diffrn_reflns_limit_h_max 16
_diffrn_reflns_limit_h_min -25
_diffrn_reflns_limit_k_max 21
_diffrn_reflns_limit_k_min -22
_diffrn_reflns_limit_l_max 19
_diffrn_reflns_limit_l_min -19
_diffrn_reflns_number 40987
_diffrn_reflns_theta_full 25.01
_diffrn_reflns_theta_max 25.01
_diffrn_reflns_theta_min 1.71
_diffrn_standards_decay_% 0
_diffrn_standards_interval_count 0
_diffrn_standards_interval_time 0
_diffrn_standards_number 0
_exptl_absorpt_coefficient_mu 2.723
_exptl_absorpt_correction_T_max 0.721
_exptl_absorpt_correction_T_min 0.586
_exptl_absorpt_correction_type multi-scan
_exptl_absorpt_process_details crystalclear
_exptl_crystal_colour Pale-yellow
_exptl_crystal_density_diffrn 2.033
_exptl_crystal_description Prism
_exptl_crystal_F_000 3615
_exptl_crystal_size_max 0.20
_exptl_crystal_size_mid 0.18
_exptl_crystal_size_min 0.12
_refine_diff_density_max 1.125
_refine_diff_density_min -2.278
_refine_diff_density_rms 0.144
_refine_ls_extinction_method none
_refine_ls_goodness_of_fit_ref 1.044
_refine_ls_hydrogen_treatment constr
_refine_ls_matrix_type full
_refine_ls_number_parameters 1105
_refine_ls_number_reflns 10838
_refine_ls_number_restraints 537
_refine_ls_restrained_S_all 1.139
_refine_ls_R_factor_all 0.0503
_refine_ls_R_factor_gt 0.0436
_refine_ls_shift/su_max 0.039
_refine_ls_shift/su_mean 0.001
_refine_ls_structure_factor_coef Fsqd
_refine_ls_weighting_details 'calc w=1/[\s^2^(Fo^2^)+(0.0638P)^2^+13.2047P] where P=(Fo^2^+2Fc^2^)/3'
_refine_ls_weighting_scheme calc
_refine_ls_wR_factor_gt 0.1090
_refine_ls_wR_factor_ref 0.1140
_reflns_number_gt 9511
_reflns_number_total 10838
_reflns_threshold_expression >2sigma(I)
_cod_data_source_file ic400006n_si_002_3.cif
_cod_data_source_block r100421d
_cod_database_code 4335319

loop_
_symmetry_equiv_pos_as_xyz
'x, y, z'
'-x, y+1/2, -z+1/2'
'-x, -y, -z'
'x, -y-1/2, z-1/2'

loop_
_atom_site_label
_atom_site_type_symbol
_atom_site_fract_x
_atom_site_fract_y
_atom_site_fract_z
_atom_site_U_iso_or_equiv
_atom_site_adp_type
_atom_site_occupancy
_atom_site_symmetry_multiplicity
_atom_site_calc_flag
_atom_site_refinement_flags
_atom_site_disorder_assembly
_atom_site_disorder_group
Ho1 Ho 0.008736(11) 0.724780(12) 0.268625(16) 0.02071(10) Uani 1 1 d . A .
Ho2 Ho 0.500873(10) 0.028648(12) 0.255170(14) 0.02017(10) Uani 1 1 d . B .
C1 C 0.0749(3) 0.6267(3) 0.1373(4) 0.0341(13) Uani 1 1 d . . .
H1 H 0.0616 0.5909 0.1687 0.041 Uiso 1 1 calc R . .
C2 C 0.1087(3) 0.6070(3) 0.0792(4) 0.0404(15) Uani 1 1 d . . .
H2 H 0.1173 0.5593 0.0711 0.049 Uiso 1 1 calc R . .
C3 C 0.1291(3) 0.6593(4) 0.0337(4) 0.0436(16) Uani 1 1 d . . .
H3 H 0.1530 0.6481 -0.0052 0.052 Uiso 1 1 calc R . .
C4 C 0.1137(3) 0.7293(3) 0.0464(4) 0.0421(16) Uani 1 1 d . . .
H4 H 0.1264 0.7653 0.0147 0.050 Uiso 1 1 calc R . .
C5 C 0.0800(3) 0.7461(3) 0.1052(3) 0.0302(13) Uani 1 1 d . . .
C6 C 0.0603(3) 0.8197(3) 0.1210(3) 0.0279(12) Uani 1 1 d . . .
C7 C 0.0796(3) 0.8784(4) 0.0817(5) 0.0478(17) Uani 1 1 d . . .
H7 H 0.1058 0.8724 0.0443 0.057 Uiso 1 1 calc R . .
C8 C 0.0603(4) 0.9447(4) 0.0977(5) 0.056(2) Uani 1 1 d . . .
H8 H 0.0738 0.9843 0.0724 0.067 Uiso 1 1 calc R . .
C9 C 0.0212(3) 0.9527(3) 0.1509(4) 0.0404(15) Uani 1 1 d . . .
H9 H 0.0060 0.9974 0.1608 0.048 Uiso 1 1 calc R . .
C10 C 0.0044(3) 0.8928(3) 0.1900(4) 0.0390(14) Uani 1 1 d . . .
H10 H -0.0210 0.8987 0.2284 0.047 Uiso 1 1 calc R . .
C11 C 0.5023(3) -0.1405(3) 0.1817(4) 0.0350(13) Uani 1 1 d . . .
H11 H 0.4760 -0.1464 0.2188 0.042 Uiso 1 1 calc R . .
C12 C 0.5228(3) -0.2003(3) 0.1474(4) 0.0435(16) Uani 1 1 d . . .
H12 H 0.5096 -0.2455 0.1595 0.052 Uiso 1 1 calc R . .
C13 C 0.5633(3) -0.1916(4) 0.0948(5) 0.0457(17) Uani 1 1 d . . .
H13 H 0.5794 -0.2311 0.0724 0.055 Uiso 1 1 calc R . .
C14 C 0.5800(3) -0.1251(3) 0.0758(4) 0.0416(16) Uani 1 1 d . . .
H14 H 0.6068 -0.1188 0.0393 0.050 Uiso 1 1 calc R . .
C15 C 0.5566(3) -0.0661(3) 0.1112(3) 0.0260(12) Uani 1 1 d . . .
C16 C 0.5717(3) 0.0078(3) 0.0919(3) 0.0249(11) Uani 1 1 d . . .
C17 C 0.6048(3) 0.0248(3) 0.0314(4) 0.0384(15) Uani 1 1 d . . .
H17 H 0.6192 -0.0111 0.0013 0.046 Uiso 1 1 calc R . .
C18 C 0.6165(3) 0.0952(3) 0.0157(4) 0.0375(14) Uani 1 1 d . . .
H18 H 0.6395 0.1069 -0.0240 0.045 Uiso 1 1 calc R . .
C19 C 0.5938(3) 0.1475(3) 0.0594(4) 0.0325(13) Uani 1 1 d . . .
H19 H 0.6002 0.1953 0.0492 0.039 Uiso 1 1 calc R . .
C20 C 0.5613(3) 0.1275(3) 0.1183(3) 0.0279(12) Uani 1 1 d . . .
H20 H 0.5462 0.1631 0.1482 0.033 Uiso 1 1 calc R . .
C21 C -0.2074(3) 0.7927(4) 0.1702(5) 0.0382(15) Uani 1 1 d . . .
C22 C -0.1500(3) 0.7412(3) 0.1792(4) 0.0306(13) Uani 1 1 d . . .
C23 C -0.1627(3) 0.6708(3) 0.1560(4) 0.0358(14) Uani 1 1 d . . .
H23 H -0.2057 0.6568 0.1314 0.043 Uiso 1 1 calc R . .
C24 C -0.1139(3) 0.6208(3) 0.1680(4) 0.0296(13) Uani 1 1 d . . .
C25 C -0.1350(3) 0.5429(3) 0.1459(4) 0.0339(14) Uani 1 1 d . . .
C26 C -0.0561(3) 0.9061(3) 0.4175(4) 0.0347(14) Uani 1 1 d . . .
C27 C -0.0439(3) 0.8283(3) 0.4008(3) 0.0248(12) Uani 1 1 d . . .
C28 C -0.0812(3) 0.7779(3) 0.4292(4) 0.0349(14) Uani 1 1 d . . .
H28 H -0.1094 0.7926 0.4610 0.042 Uiso 1 1 calc R . .
C29 C -0.0773(3) 0.7071(3) 0.4112(4) 0.0314(13) Uani 1 1 d . . .
C30 C -0.1209(3) 0.6555(3) 0.4418(4) 0.0382(14) Uani 1 1 d . . .
C31 C 0.2264(3) 0.7907(4) 0.3455(5) 0.0465(18) Uani 1 1 d D . .
C32 C 0.1701(3) 0.7399(3) 0.3419(4) 0.0295(13) Uani 1 1 d . A .
C33 C 0.1847(3) 0.6664(3) 0.3560(4) 0.0382(15) Uani 1 1 d . . .
H33 H 0.2277 0.6510 0.3674 0.046 Uiso 1 1 calc R A .
C34 C 0.1362(3) 0.6184(3) 0.3530(4) 0.0298(13) Uani 1 1 d . A .
C35 C 0.1560(3) 0.5412(3) 0.3747(4) 0.0382(15) Uani 1 1 d . . .
C36 C 0.2845(3) -0.0411(4) 0.1630(4) 0.0359(14) Uani 1 1 d D . .
C37 C 0.3412(3) 0.0100(4) 0.1710(4) 0.0359(14) Uani 1 1 d . B .
C38 C 0.3276(3) 0.0821(3) 0.1522(4) 0.0398(15) Uani 1 1 d . . .
H38 H 0.2843 0.0972 0.1361 0.048 Uiso 1 1 calc R B .
C39 C 0.3768(3) 0.1319(3) 0.1569(4) 0.0366(14) Uani 1 1 d . B .
C40 C 0.3562(3) 0.2077(3) 0.1313(4) 0.0366(14) Uani 1 1 d . . .
C41 C 0.6487(3) 0.2128(3) 0.3533(4) 0.0375(15) Uani 1 1 d . . .
C42 C 0.6279(3) 0.1352(3) 0.3363(3) 0.0292(12) Uani 1 1 d . B .
C43 C 0.6766(3) 0.0853(3) 0.3436(4) 0.0372(14) Uani 1 1 d . . .
H43 H 0.7200 0.0998 0.3581 0.045 Uiso 1 1 calc R . .
C44 C 0.6614(3) 0.0131(3) 0.3294(4) 0.0323(13) Uani 1 1 d . B .
C45 C 0.7179(3) -0.0399(4) 0.3340(5) 0.0478(18) Uani 1 1 d . . .
C46 C 0.3622(3) 0.0928(4) 0.4199(5) 0.0450(16) Uani 1 1 d D . .
C47 C 0.4105(3) 0.0463(4) 0.3924(4) 0.0400(15) Uani 1 1 d . B .
C48 C 0.4136(3) -0.0245(3) 0.4198(4) 0.0415(16) Uani 1 1 d . . .
H48 H 0.3883 -0.0393 0.4554 0.050 Uiso 1 1 calc R D .
C49 C 0.4544(3) -0.0732(3) 0.3945(4) 0.0357(14) Uani 1 1 d . B .
C50 C 0.4517(3) -0.1491(4) 0.4253(4) 0.0441(16) Uani 1 1 d . . .
F1 F -0.2176(3) 0.8005(4) 0.2459(4) 0.113(2) Uani 1 1 d U . .
F2 F -0.1959(2) 0.8548(2) 0.1459(4) 0.0795(16) Uani 1 1 d U . .
F3 F -0.2617(2) 0.7705(3) 0.1195(5) 0.101(2) Uani 1 1 d U . .
F4 F -0.1784(2) 0.5378(2) 0.0696(3) 0.0670(13) Uani 1 1 d U . .
F5 F -0.08583(19) 0.5016(2) 0.1422(3) 0.0575(11) Uani 1 1 d U . .
F6 F -0.1606(2) 0.5167(2) 0.2050(3) 0.0717(14) Uani 1 1 d U . .
F7 F -0.0060(2) 0.9475(2) 0.4218(4) 0.0809(15) Uani 1 1 d U . .
F8 F -0.1030(3) 0.9321(3) 0.3542(4) 0.105(2) Uani 1 1 d U . .
F9 F -0.0729(3) 0.9177(2) 0.4886(3) 0.0912(18) Uani 1 1 d U . .
F10 F -0.1584(2) 0.6190(3) 0.3768(3) 0.0936(18) Uani 1 1 d U . .
F11 F -0.0870(2) 0.6075(2) 0.4941(3) 0.0765(14) Uani 1 1 d U . .
F12 F -0.1586(3) 0.6851(3) 0.4838(4) 0.0977(19) Uani 1 1 d U . .
F13 F 0.2842(5) 0.7604(7) 0.3648(10) 0.094(3) Uani 0.646(11) 1 d PU A 1
F14 F 0.2256(5) 0.8476(5) 0.3873(8) 0.079(3) Uani 0.646(11) 1 d PU A 1
F15 F 0.2176(4) 0.8161(6) 0.2618(6) 0.084(3) Uani 0.646(11) 1 d PU A 1
F13' F 0.2727(9) 0.7673(10) 0.3183(12) 0.063(4) Uani 0.354(11) 1 d PU A 2
F14' F 0.2555(9) 0.8072(12) 0.4296(8) 0.091(5) Uani 0.354(11) 1 d PDU A 2
F15' F 0.2088(8) 0.8520(11) 0.3124(16) 0.095(5) Uani 0.354(11) 1 d PU A 2
F16 F 0.1266(2) 0.4985(2) 0.3095(3) 0.0679(13) Uani 1 1 d U A .
F17 F 0.1381(2) 0.5192(2) 0.4437(3) 0.0655(13) Uani 1 1 d U A .
F18 F 0.2199(2) 0.5288(2) 0.3922(4) 0.0707(14) Uani 1 1 d U A .
F19 F 0.2834(5) -0.0574(7) 0.2453(6) 0.085(3) Uani 0.613(15) 1 d PU B 3
F20 F 0.2275(5) -0.0130(6) 0.1289(10) 0.079(3) Uani 0.613(15) 1 d PU B 3
F21 F 0.2899(5) -0.1008(5) 0.1285(9) 0.068(3) Uani 0.613(15) 1 d PU B 3
F19' F 0.2351(8) -0.0189(9) 0.1777(12) 0.061(4) Uani 0.387(15) 1 d PU B 4
F20' F 0.2723(9) -0.0781(11) 0.0885(9) 0.071(5) Uani 0.387(15) 1 d PDU B 4
F21' F 0.3041(8) -0.0971(11) 0.2162(15) 0.098(5) Uani 0.387(15) 1 d PU B 4
F22 F 0.2924(5) 0.2201(5) 0.1120(9) 0.072(3) Uani 0.522(10) 1 d PU B 5
F23 F 0.3729(7) 0.2260(5) 0.0604(8) 0.076(3) Uani 0.522(10) 1 d PU B 5
F24 F 0.3830(7) 0.2510(5) 0.1911(8) 0.090(4) Uani 0.522(10) 1 d PU B 5
F22' F 0.3246(8) 0.2374(6) 0.1784(10) 0.087(4) Uani 0.478(10) 1 d PU B 6
F23' F 0.3215(8) 0.2091(6) 0.0527(8) 0.092(4) Uani 0.478(10) 1 d PU B 6
F24' F 0.4066(5) 0.2515(5) 0.1319(10) 0.072(3) Uani 0.478(10) 1 d PU B 6
F25 F 0.6211(2) 0.2529(2) 0.2842(3) 0.0663(12) Uani 1 1 d U . .
F26 F 0.7122(2) 0.2241(2) 0.3708(4) 0.0746(15) Uani 1 1 d U . .
F27 F 0.6283(3) 0.2412(2) 0.4165(3) 0.0687(13) Uani 1 1 d U . .
F28 F 0.7133(4) -0.0620(5) 0.2542(5) 0.088(3) Uani 0.757(10) 1 d PU C 7
F29 F 0.7129(4) -0.0966(4) 0.3775(6) 0.079(2) Uani 0.757(10) 1 d PU C 7
F30 F 0.7752(4) -0.0139(5) 0.3646(9) 0.099(3) Uani 0.757(10) 1 d PU C 7
F28' F 0.7552(13) -0.0154(14) 0.2846(18) 0.084(6) Uani 0.243(10) 1 d PU C 8
F29' F 0.7001(11) -0.1002(14) 0.316(2) 0.079(6) Uani 0.243(10) 1 d PU C 8
F30' F 0.7651(13) -0.0285(15) 0.4068(15) 0.067(6) Uani 0.243(10) 1 d PU C 8
F31 F 0.3203(6) 0.0610(6) 0.4521(10) 0.086(3) Uani 0.513(9) 1 d PU D 9
F32 F 0.3322(6) 0.1366(7) 0.3573(7) 0.093(4) Uani 0.513(9) 1 d PDU D 9
F33 F 0.3938(5) 0.1385(5) 0.4831(6) 0.070(3) Uani 0.513(9) 1 d PU D 9
F31' F 0.3584(8) 0.0858(9) 0.4941(9) 0.105(4) Uani 0.487(9) 1 d PU D 10
F32' F 0.3003(4) 0.0712(6) 0.3681(8) 0.077(3) Uani 0.487(9) 1 d PU D 10
F33' F 0.3606(6) 0.1602(6) 0.3945(10) 0.081(4) Uani 0.487(9) 1 d PU D 10
F34 F 0.3909(5) -0.1762(5) 0.3933(8) 0.090(3) Uani 0.584(9) 1 d PU D 11
F35 F 0.4878(5) -0.1962(4) 0.3919(6) 0.060(2) Uani 0.584(9) 1 d PU D 11
F36 F 0.4663(6) -0.1586(4) 0.5071(5) 0.071(3) Uani 0.584(9) 1 d PU D 11
F34' F 0.4393(8) -0.1907(7) 0.3650(8) 0.072(4) Uani 0.416(9) 1 d PU D 12
F35' F 0.5129(7) -0.1649(6) 0.4759(9) 0.083(4) Uani 0.416(9) 1 d PU D 12
F36' F 0.4074(8) -0.1564(7) 0.4707(10) 0.082(4) Uani 0.416(9) 1 d PU D 12
N1 N 0.0600(2) 0.6931(2) 0.1517(3) 0.0241(10) Uani 1 1 d . . .
N2 N 0.0228(2) 0.8266(2) 0.1755(3) 0.0260(10) Uani 1 1 d . . .
N3 N 0.5181(2) -0.0744(2) 0.1645(3) 0.0248(10) Uani 1 1 d . . .
N4 N 0.5500(2) 0.0595(2) 0.1355(3) 0.0229(9) Uani 1 1 d . . .
O1 O -0.09510(18) 0.76907(19) 0.2098(3) 0.0291(9) Uani 1 1 d . . .
O2 O -0.05346(18) 0.63026(19) 0.1972(2) 0.0277(8) Uani 1 1 d . . .
O3 O -0.00308(17) 0.81867(19) 0.3588(2) 0.0268(8) Uani 1 1 d . . .
O4 O -0.04231(19) 0.6789(2) 0.3693(2) 0.0307(9) Uani 1 1 d . . .
O5 O 0.11539(19) 0.76810(19) 0.3257(3) 0.0275(9) Uani 1 1 d . . .
O6 O 0.07578(18) 0.6290(2) 0.3333(2) 0.0289(9) Uani 1 1 d . . .
O7 O 0.39689(18) -0.0178(2) 0.1926(2) 0.0289(9) Uani 1 1 d . . .
O8 O 0.43707(18) 0.1211(2) 0.1789(3) 0.0309(9) Uani 1 1 d . . .
O9 O 0.56737(17) 0.12551(19) 0.3154(2) 0.0263(8) Uani 1 1 d . . .
O10 O 0.60640(18) -0.0144(2) 0.3111(2) 0.0271(8) Uani 1 1 d . . .
O11 O 0.44294(18) 0.0746(2) 0.3478(2) 0.0298(9) Uani 1 1 d . . .
O12 O 0.49127(18) -0.0622(2) 0.3480(2) 0.0311(9) Uani 1 1 d . . .

loop_
_atom_site_aniso_label
_atom_site_aniso_U_11
_atom_site_aniso_U_22
_atom_site_aniso_U_33
_atom_site_aniso_U_23
_atom_site_aniso_U_13
_atom_site_aniso_U_12
Ho1 0.01883(15) 0.01784(16) 0.02845(15) -0.00004(9) 0.01155(11) -0.00019(8)
Ho2 0.01801(15) 0.01692(16) 0.02735(15) 0.00304(9) 0.00923(11) 0.00153(8)
C1 0.035(3) 0.031(3) 0.040(3) -0.004(3) 0.016(3) -0.004(3)
C2 0.048(4) 0.030(4) 0.048(4) -0.008(3) 0.022(3) 0.005(3)
C3 0.048(4) 0.042(4) 0.050(4) 0.002(3) 0.029(3) 0.007(3)
C4 0.048(4) 0.041(4) 0.045(4) 0.005(3) 0.026(3) -0.002(3)
C5 0.025(3) 0.041(4) 0.024(3) -0.001(2) 0.006(2) 0.000(3)
C6 0.026(3) 0.030(3) 0.027(3) 0.000(2) 0.006(2) -0.005(2)
C7 0.061(4) 0.036(4) 0.058(4) 0.009(3) 0.035(4) -0.009(3)
C8 0.078(5) 0.036(4) 0.064(5) 0.016(3) 0.036(4) -0.005(4)
C9 0.043(4) 0.017(3) 0.061(4) 0.005(3) 0.014(3) 0.003(3)
C10 0.039(3) 0.036(4) 0.042(3) 0.003(3) 0.012(3) 0.009(3)
C11 0.037(3) 0.024(3) 0.044(3) -0.001(2) 0.010(3) -0.005(2)
C12 0.044(4) 0.025(3) 0.053(4) -0.002(3) -0.001(3) 0.000(3)
C13 0.052(4) 0.030(4) 0.058(4) -0.013(3) 0.019(3) 0.002(3)
C14 0.044(4) 0.029(4) 0.056(4) -0.014(3) 0.020(3) 0.003(3)
C15 0.025(3) 0.025(3) 0.026(3) -0.003(2) 0.004(2) 0.004(2)
C16 0.025(3) 0.023(3) 0.027(3) -0.004(2) 0.007(2) -0.002(2)
C17 0.044(4) 0.037(4) 0.041(3) -0.007(3) 0.023(3) 0.001(3)
C18 0.049(4) 0.036(4) 0.035(3) 0.000(3) 0.025(3) -0.010(3)
C19 0.035(3) 0.028(3) 0.034(3) 0.002(2) 0.011(3) -0.002(2)
C20 0.034(3) 0.023(3) 0.029(3) 0.001(2) 0.013(2) 0.005(2)
C21 0.024(3) 0.039(4) 0.053(4) 0.006(3) 0.013(3) 0.003(3)
C22 0.022(3) 0.036(3) 0.035(3) 0.000(3) 0.010(3) -0.002(2)
C23 0.024(3) 0.031(3) 0.049(4) -0.003(3) 0.004(3) -0.001(2)
C24 0.029(3) 0.027(3) 0.033(3) -0.004(2) 0.011(2) -0.010(2)
C25 0.033(3) 0.026(3) 0.046(4) -0.005(3) 0.016(3) -0.005(3)
C26 0.034(3) 0.039(4) 0.032(3) -0.004(3) 0.009(3) 0.005(3)
C27 0.024(3) 0.026(3) 0.025(3) -0.001(2) 0.009(2) 0.004(2)
C28 0.034(3) 0.034(4) 0.041(3) 0.000(3) 0.018(3) 0.000(2)
C29 0.032(3) 0.037(4) 0.028(3) 0.005(2) 0.014(3) 0.003(3)
C30 0.040(4) 0.036(4) 0.042(3) -0.003(3) 0.018(3) -0.005(3)
C31 0.027(3) 0.039(4) 0.074(5) 0.002(4) 0.015(3) -0.002(3)
C32 0.023(3) 0.038(3) 0.029(3) 0.003(2) 0.010(2) -0.004(2)
C33 0.025(3) 0.041(4) 0.052(4) 0.008(3) 0.017(3) 0.007(3)
C34 0.032(3) 0.030(3) 0.033(3) 0.005(2) 0.017(3) 0.007(2)
C35 0.031(3) 0.032(3) 0.055(4) 0.004(3) 0.016(3) 0.011(3)
C36 0.026(3) 0.037(4) 0.047(4) -0.008(3) 0.013(3) -0.002(3)
C37 0.029(3) 0.044(4) 0.036(3) -0.003(3) 0.011(3) 0.000(3)
C38 0.031(3) 0.033(4) 0.056(4) 0.001(3) 0.013(3) 0.004(3)
C39 0.033(3) 0.040(4) 0.040(3) 0.006(3) 0.014(3) 0.011(3)
C40 0.029(3) 0.034(4) 0.045(4) 0.007(3) 0.008(3) 0.012(3)
C41 0.037(4) 0.033(4) 0.047(4) -0.012(3) 0.019(3) -0.011(3)
C42 0.032(3) 0.031(3) 0.028(3) -0.005(2) 0.014(2) -0.008(2)
C43 0.022(3) 0.033(4) 0.056(4) -0.009(3) 0.011(3) -0.002(2)
C44 0.021(3) 0.034(3) 0.040(3) -0.008(3) 0.005(3) 0.003(2)
C45 0.026(3) 0.038(4) 0.078(5) -0.007(4) 0.011(4) 0.002(3)
C46 0.046(4) 0.042(4) 0.054(4) 0.001(3) 0.026(3) -0.005(3)
C47 0.032(3) 0.049(4) 0.040(3) -0.010(3) 0.010(3) -0.002(3)
C48 0.045(4) 0.041(4) 0.047(4) 0.001(3) 0.026(3) -0.008(3)
C49 0.038(3) 0.033(4) 0.037(3) 0.002(3) 0.012(3) -0.003(3)
C50 0.055(4) 0.048(4) 0.030(3) 0.002(3) 0.013(3) -0.015(3)
F1 0.106(4) 0.153(5) 0.098(4) 0.028(4) 0.058(4) 0.084(4)
F2 0.057(3) 0.040(3) 0.150(5) 0.019(3) 0.043(3) 0.013(2)
F3 0.040(3) 0.071(4) 0.161(6) -0.024(3) -0.022(3) 0.014(2)
F4 0.066(3) 0.055(3) 0.066(3) -0.019(2) -0.005(2) -0.014(2)
F5 0.053(2) 0.033(2) 0.091(3) -0.012(2) 0.028(2) -0.0047(18)
F6 0.098(4) 0.050(3) 0.086(3) -0.002(2) 0.058(3) -0.023(2)
F7 0.074(3) 0.036(3) 0.152(5) -0.027(3) 0.063(3) -0.015(2)
F8 0.118(4) 0.056(3) 0.104(4) -0.014(3) -0.033(3) 0.046(3)
F9 0.172(5) 0.046(3) 0.093(3) -0.016(2) 0.098(4) -0.008(3)
F10 0.083(3) 0.127(4) 0.073(3) -0.008(3) 0.025(3) -0.068(3)
F11 0.075(3) 0.063(3) 0.093(3) 0.042(3) 0.026(3) -0.007(2)
F12 0.121(4) 0.060(3) 0.159(5) -0.004(3) 0.118(4) -0.010(3)
F13 0.044(5) 0.095(6) 0.140(8) 0.014(6) 0.018(6) -0.008(4)
F14 0.075(5) 0.069(5) 0.111(6) -0.041(5) 0.056(5) -0.045(4)
F15 0.088(5) 0.086(6) 0.085(5) 0.013(4) 0.039(4) -0.040(4)
F13' 0.050(7) 0.080(7) 0.080(8) -0.021(6) 0.054(6) -0.028(6)
F14' 0.082(8) 0.097(8) 0.094(8) -0.018(7) 0.022(6) -0.055(7)
F15' 0.075(7) 0.086(8) 0.123(9) 0.012(8) 0.025(7) -0.015(6)
F16 0.080(3) 0.038(2) 0.079(3) -0.009(2) 0.012(2) 0.012(2)
F17 0.083(3) 0.050(3) 0.075(3) 0.032(2) 0.041(2) 0.022(2)
F18 0.051(3) 0.052(3) 0.113(4) 0.021(2) 0.029(3) 0.021(2)
F19 0.085(6) 0.105(7) 0.076(5) -0.001(5) 0.039(4) -0.052(5)
F20 0.042(4) 0.069(5) 0.109(7) 0.011(6) -0.007(5) -0.005(4)
F21 0.066(5) 0.050(5) 0.104(7) -0.017(5) 0.050(5) -0.011(4)
F19' 0.037(6) 0.072(7) 0.086(8) -0.016(7) 0.040(6) -0.001(5)
F20' 0.065(8) 0.091(9) 0.062(7) -0.033(6) 0.029(6) -0.027(7)
F21' 0.085(8) 0.089(8) 0.118(9) 0.028(7) 0.024(7) -0.013(7)
F22 0.043(5) 0.054(5) 0.120(7) 0.024(5) 0.023(5) 0.021(4)
F23 0.104(7) 0.056(5) 0.081(6) 0.028(4) 0.049(6) 0.029(5)
F24 0.112(7) 0.045(5) 0.079(6) -0.022(5) -0.031(6) 0.018(5)
F22' 0.110(8) 0.062(6) 0.109(7) 0.005(5) 0.065(6) 0.030(6)
F23' 0.099(7) 0.080(6) 0.075(6) 0.011(5) -0.010(6) 0.006(6)
F24' 0.063(5) 0.038(5) 0.110(7) 0.027(5) 0.017(5) 0.005(4)
F25 0.086(3) 0.039(2) 0.072(3) 0.007(2) 0.017(2) -0.011(2)
F26 0.044(3) 0.048(3) 0.132(4) -0.021(2) 0.026(3) -0.0169(19)
F27 0.092(3) 0.052(3) 0.077(3) -0.031(2) 0.049(3) -0.024(2)
F28 0.082(5) 0.108(6) 0.078(4) -0.015(4) 0.029(4) 0.060(4)
F29 0.072(4) 0.066(4) 0.103(5) 0.033(4) 0.032(4) 0.042(3)
F30 0.043(4) 0.089(5) 0.148(8) -0.019(6) 0.000(5) 0.014(4)
F28' 0.077(9) 0.091(9) 0.096(9) 0.008(8) 0.046(8) 0.037(7)
F29' 0.062(8) 0.071(9) 0.106(10) -0.009(8) 0.025(8) 0.020(7)
F30' 0.051(8) 0.082(9) 0.065(9) 0.005(7) 0.008(7) 0.031(7)
F31 0.073(6) 0.086(6) 0.127(8) -0.023(6) 0.076(6) -0.010(5)
F32 0.085(7) 0.113(8) 0.087(6) -0.001(6) 0.036(5) 0.049(6)
F33 0.076(5) 0.061(5) 0.082(5) -0.043(4) 0.035(5) -0.007(4)
F31' 0.119(8) 0.129(8) 0.080(6) -0.008(6) 0.051(6) 0.020(7)
F32' 0.036(4) 0.075(6) 0.121(7) -0.031(5) 0.024(5) 0.003(4)
F33' 0.065(6) 0.055(6) 0.124(8) -0.016(5) 0.030(6) 0.004(5)
F34 0.075(5) 0.057(5) 0.121(7) 0.018(5) 0.000(5) -0.029(4)
F35 0.082(5) 0.033(4) 0.073(5) 0.010(3) 0.034(4) 0.002(4)
F36 0.122(7) 0.055(4) 0.037(4) 0.013(3) 0.023(4) 0.003(5)
F34' 0.095(8) 0.055(6) 0.069(6) -0.002(5) 0.027(6) -0.014(6)
F35' 0.088(7) 0.059(6) 0.088(7) 0.029(5) 0.000(6) 0.008(5)
F36' 0.113(8) 0.064(6) 0.089(7) 0.014(5) 0.060(6) -0.023(6)
N1 0.024(2) 0.022(2) 0.028(2) -0.0012(18) 0.0097(19) -0.0016(18)
N2 0.026(2) 0.023(3) 0.028(2) 0.0025(18) 0.007(2) 0.0038(19)
N3 0.024(2) 0.019(2) 0.029(2) 0.0001(18) 0.0034(19) -0.0005(18)
N4 0.024(2) 0.019(2) 0.027(2) 0.0035(18) 0.0097(19) 0.0014(18)
O1 0.021(2) 0.026(2) 0.041(2) 0.0025(16) 0.0092(18) 0.0018(15)
O2 0.027(2) 0.022(2) 0.036(2) -0.0041(16) 0.0130(17) -0.0014(16)
O3 0.026(2) 0.025(2) 0.032(2) -0.0036(15) 0.0125(17) -0.0028(15)
O4 0.036(2) 0.026(2) 0.035(2) 0.0010(16) 0.0179(18) 0.0004(17)
O5 0.025(2) 0.028(2) 0.032(2) -0.0020(16) 0.0119(17) -0.0015(16)
O6 0.027(2) 0.028(2) 0.035(2) 0.0047(16) 0.0142(17) 0.0018(16)
O7 0.019(2) 0.029(2) 0.037(2) -0.0022(16) 0.0052(17) 0.0020(15)
O8 0.023(2) 0.028(2) 0.043(2) 0.0102(17) 0.0119(17) 0.0041(16)
O9 0.025(2) 0.024(2) 0.033(2) -0.0025(15) 0.0130(16) 0.0016(15)
O10 0.019(2) 0.027(2) 0.034(2) 0.0008(16) 0.0047(16) 0.0046(16)
O11 0.030(2) 0.029(2) 0.035(2) -0.0021(17) 0.0180(18) -0.0027(16)
O12 0.033(2) 0.028(2) 0.037(2) 0.0124(17) 0.0165(18) 0.0044(16)

loop_
_atom_type_symbol
_atom_type_description
_atom_type_scat_dispersion_real
_atom_type_scat_dispersion_imag
_atom_type_scat_source
C C 0.0033 0.0016 'International Tables Vol C Tables 4.2.6.8 and 6.1.1.4'
H H 0.0000 0.0000 'International Tables Vol C Tables 4.2.6.8 and 6.1.1.4'
F F 0.0171 0.0103 'International Tables Vol C Tables 4.2.6.8 and 6.1.1.4'
Ho Ho -0.2175 4.6783 'International Tables Vol C Tables 4.2.6.8 and 6.1.1.4'
N N 0.0061 0.0033 'International Tables Vol C Tables 4.2.6.8 and 6.1.1.4'
O O 0.0106 0.0060 'International Tables Vol C Tables 4.2.6.8 and 6.1.1.4'

loop_
_geom_angle_atom_site_label_1
_geom_angle_atom_site_label_2
_geom_angle_atom_site_label_3
_geom_angle
O1 Ho1 O2 73.87(13)
O1 Ho1 O3 74.05(13)
O2 Ho1 O3 137.57(13)
O1 Ho1 O4 80.73(14)
O2 Ho1 O4 75.34(13)
O3 Ho1 O4 72.72(13)
O1 Ho1 O5 138.55(14)
O2 Ho1 O5 144.76(13)
O3 Ho1 O5 75.88(13)
O4 Ho1 O5 116.30(14)
O1 Ho1 O6 148.53(13)
O2 Ho1 O6 79.98(14)
O3 Ho1 O6 117.48(13)
O4 Ho1 O6 75.91(13)
O5 Ho1 O6 71.90(13)
O1 Ho1 N1 110.47(14)
O2 Ho1 N1 75.84(14)
O3 Ho1 N1 142.26(13)
O4 Ho1 N1 144.45(14)
O5 Ho1 N1 78.27(14)
O6 Ho1 N1 78.98(14)
O1 Ho1 N2 74.88(14)
O2 Ho1 N2 116.04(14)
O3 Ho1 N2 80.91(14)
O4 Ho1 N2 148.07(14)
O5 Ho1 N2 72.75(14)
O6 Ho1 N2 133.73(14)
N1 Ho1 N2 65.35(15)
O12 Ho2 O10 75.09(14)
O12 Ho2 O8 138.16(13)
O10 Ho2 O8 145.41(13)
O12 Ho2 O7 75.95(14)
O10 Ho2 O7 137.51(14)
O8 Ho2 O7 72.99(13)
O12 Ho2 O11 73.03(14)
O10 Ho2 O11 120.47(13)
O8 Ho2 O11 74.01(14)
O7 Ho2 O11 78.82(13)
O12 Ho2 O9 117.39(13)
O10 Ho2 O9 72.64(13)
O8 Ho2 O9 80.53(14)
O7 Ho2 O9 149.46(13)
O11 Ho2 O9 79.49(13)
O12 Ho2 N4 142.89(14)
O10 Ho2 N4 79.06(14)
O8 Ho2 N4 74.47(13)
O7 Ho2 N4 107.91(14)
O11 Ho2 N4 143.97(14)
O9 Ho2 N4 78.54(13)
O12 Ho2 N3 81.69(15)
O10 Ho2 N3 70.93(13)
O8 Ho2 N3 115.43(14)
O7 Ho2 N3 74.68(14)
O11 Ho2 N3 147.02(14)
O9 Ho2 N3 132.01(13)
N4 Ho2 N3 64.81(14)
N1 C1 C2 124.6(6)
N1 C1 H1 117.7
C2 C1 H1 117.7
C3 C2 C1 118.1(6)
C3 C2 H2 121.0
C1 C2 H2 121.0
C2 C3 C4 118.9(6)
C2 C3 H3 120.6
C4 C3 H3 120.6
C5 C4 C3 120.7(6)
C5 C4 H4 119.6
C3 C4 H4 119.6
C4 C5 N1 120.2(6)
C4 C5 C6 123.9(6)
N1 C5 C6 115.9(5)
N2 C6 C7 121.5(6)
N2 C6 C5 116.5(5)
C7 C6 C5 122.0(6)
C8 C7 C6 120.0(6)
C8 C7 H7 120.0
C6 C7 H7 120.0
C9 C8 C7 119.4(6)
C9 C8 H8 120.3
C7 C8 H8 120.3
C8 C9 C10 118.5(6)
C8 C9 H9 120.8
C10 C9 H9 120.8
N2 C10 C9 123.4(6)
N2 C10 H10 118.3
C9 C10 H10 118.3
N3 C11 C12 123.6(6)
N3 C11 H11 118.2
C12 C11 H11 118.2
C13 C12 C11 118.0(6)
C13 C12 H12 121.0
C11 C12 H12 121.0
C14 C13 C12 119.8(6)
C14 C13 H13 120.1
C12 C13 H13 120.1
C13 C14 C15 119.7(6)
C13 C14 H14 120.1
C15 C14 H14 120.1
N3 C15 C14 120.8(5)
N3 C15 C16 116.5(5)
C14 C15 C16 122.7(5)
N4 C16 C17 120.6(5)
N4 C16 C15 116.3(5)
C17 C16 C15 123.1(5)
C18 C17 C16 120.1(5)
C18 C17 H17 120.0
C16 C17 H17 120.0
C19 C18 C17 119.1(6)
C19 C18 H18 120.5
C17 C18 H18 120.5
C20 C19 C18 118.3(6)
C20 C19 H19 120.9
C18 C19 H19 120.9
N4 C20 C19 123.8(5)
N4 C20 H20 118.1
C19 C20 H20 118.1
F2 C21 F3 108.6(6)
F2 C21 F1 106.2(7)
F3 C21 F1 105.9(7)
F2 C21 C22 112.9(5)
F3 C21 C22 114.2(6)
F1 C21 C22 108.6(5)
O1 C22 C23 126.8(6)
O1 C22 C21 114.1(5)
C23 C22 C21 119.1(5)
C24 C23 C22 122.2(5)
C24 C23 H23 118.9
C22 C23 H23 118.9
O2 C24 C23 127.8(5)
O2 C24 C25 115.0(5)
C23 C24 C25 117.1(5)
F6 C25 F4 108.5(5)
F6 C25 F5 107.8(5)
F4 C25 F5 106.1(5)
F6 C25 C24 110.1(5)
F4 C25 C24 111.6(5)
F5 C25 C24 112.6(5)
F9 C26 F7 105.8(5)
F9 C26 F8 106.2(6)
F7 C26 F8 104.9(6)
F9 C26 C27 114.5(5)
F7 C26 C27 113.9(5)
F8 C26 C27 110.7(5)
O3 C27 C28 128.5(5)
O3 C27 C26 114.3(5)
C28 C27 C26 117.2(5)
C29 C28 C27 121.2(6)
C29 C28 H28 119.4
C27 C28 H28 119.4
O4 C29 C28 127.3(6)
O4 C29 C30 114.4(5)
C28 C29 C30 118.3(5)
F12 C30 F11 105.8(6)
F12 C30 F10 107.8(6)
F11 C30 F10 104.7(6)
F12 C30 C29 114.5(5)
F11 C30 C29 111.7(5)
F10 C30 C29 111.7(5)
F13' C31 F14 127.0(10)
F13' C31 F15' 109.6(14)
F14 C31 F15' 54.0(11)
F13' C31 F13 32.8(9)
F14 C31 F13 112.9(9)
F15' C31 F13 129.3(11)
F13' C31 F14' 103.7(13)
F14 C31 F14' 49.4(9)
F15' C31 F14' 101.9(14)
F13 C31 F14' 73.9(11)
F13' C31 F15 72.2(11)
F14 C31 F15 101.7(8)
F15' C31 F15 49.0(11)
F13 C31 F15 104.1(9)
F14' C31 F15 141.7(10)
F13' C31 C32 116.9(10)
F14 C31 C32 115.2(7)
F15' C31 C32 114.3(9)
F13 C31 C32 114.6(8)
F14' C31 C32 108.7(8)
F15 C31 C32 106.6(6)
O5 C32 C33 126.9(5)
O5 C32 C31 115.1(6)
C33 C32 C31 117.9(5)
C34 C33 C32 120.5(5)
C34 C33 H33 119.7
C32 C33 H33 119.7
O6 C34 C33 128.3(6)
O6 C34 C35 114.1(5)
C33 C34 C35 117.6(5)
F16 C35 F17 106.5(6)
F16 C35 F18 107.0(5)
F17 C35 F18 106.4(5)
F16 C35 C34 110.8(5)
F17 C35 C34 111.0(5)
F18 C35 C34 114.6(5)
F19' C36 F21 125.2(10)
F19' C36 F20 35.1(8)
F21 C36 F20 111.2(8)
F19' C36 F20' 112.7(11)
F21 C36 F20' 34.4(8)
F20 C36 F20' 84.7(10)
F19' C36 F21' 106.3(12)
F21 C36 F21' 62.3(10)
F20 C36 F21' 132.5(10)
F20' C36 F21' 96.2(12)
F19' C36 F19 69.1(10)
F21 C36 F19 104.6(8)
F20 C36 F19 103.7(9)
F20' C36 F19 134.0(11)
F21' C36 F19 45.2(9)
F19' C36 C37 118.5(9)
F21 C36 C37 115.4(7)
F20 C36 C37 114.0(7)
F20' C36 C37 110.8(9)
F21' C36 C37 109.9(8)
F19 C36 C37 106.6(6)
O7 C37 C38 125.9(6)
O7 C37 C36 115.4(6)
C38 C37 C36 118.7(6)
C39 C38 C37 122.1(6)
C39 C38 H38 119.0
C37 C38 H38 119.0
O8 C39 C38 127.2(6)
O8 C39 C40 115.4(6)
C38 C39 C40 117.4(5)
F24 C40 F22' 58.0(9)
F24 C40 F23' 138.8(9)
F22' C40 F23' 108.7(11)
F24 C40 F23 108.0(10)
F22' C40 F23 134.9(8)
F23' C40 F23 50.7(8)
F24 C40 F22 106.3(9)
F22' C40 F22 52.1(8)
F23' C40 F22 59.2(8)
F23 C40 F22 104.8(9)
F24 C40 F24' 54.0(8)
F22' C40 F24' 106.1(10)
F23' C40 F24' 103.7(10)
F23 C40 F24' 56.4(8)
F22 C40 F24' 130.8(7)
F24 C40 C39 111.3(7)
F22' C40 C39 114.5(8)
F23' C40 C39 109.6(8)
F23 C40 C39 110.5(6)
F22 C40 C39 115.5(7)
F24' C40 C39 113.6(6)
F27 C41 F26 107.9(6)
F27 C41 F25 104.2(6)
F26 C41 F25 106.0(6)
F27 C41 C42 112.5(5)
F26 C41 C42 114.9(5)
F25 C41 C42 110.6(5)
O9 C42 C43 128.2(5)
O9 C42 C41 114.4(5)
C43 C42 C41 117.4(5)
C42 C43 C44 120.7(5)
C42 C43 H43 119.7
C44 C43 H43 119.7
O10 C44 C43 127.2(5)
O10 C44 C45 114.5(5)
C43 C44 C45 118.3(5)
F29' C45 F30 130.8(13)
F29' C45 F29 44.1(14)
F30 C45 F29 108.6(8)
F29' C45 F28 62.8(15)
F30 C45 F28 107.3(9)
F29 C45 F28 105.4(8)
F29' C45 F30' 118.0(19)
F30 C45 F30' 36.2(11)
F29 C45 F30' 79.3(13)
F28 C45 F30' 137.3(13)
F29' C45 F28' 112.4(18)
F30 C45 F28' 55.9(12)
F29 C45 F28' 138.2(11)
F28 C45 F28' 55.8(13)
F30' C45 F28' 92.0(16)
F29' C45 C44 113.8(12)
F30 C45 C44 114.9(7)
F29 C45 C44 112.1(7)
F28 C45 C44 107.9(6)
F30' C45 C44 109.2(13)
F28' C45 C44 109.3(11)
F31' C46 F31 47.4(8)
F31' C46 F32 131.2(10)
F31 C46 F32 110.4(10)
F31' C46 F33' 113.4(11)
F31 C46 F33' 126.9(9)
F32 C46 F33' 37.4(7)
F31' C46 F33 59.7(9)
F31 C46 F33 104.5(9)
F32 C46 F33 102.0(9)
F33' C46 F33 65.7(8)
F31' C46 F32' 103.8(10)
F31 C46 F32' 57.7(8)
F32 C46 F32' 63.5(8)
F33' C46 F32' 98.9(9)
F33 C46 F32' 144.3(8)
F31' C46 C47 117.2(9)
F31 C46 C47 116.8(7)
F32 C46 C47 111.5(7)
F33' C46 C47 115.2(8)
F33 C46 C47 110.4(6)
F32' C46 C47 105.3(6)
O11 C47 C48 127.0(6)
O11 C47 C46 117.0(6)
C48 C47 C46 115.9(6)
C47 C48 C49 120.8(6)
C47 C48 H48 119.6
C49 C48 H48 119.6
O12 C49 C48 127.8(6)
O12 C49 C50 116.1(6)
C48 C49 C50 116.0(6)
F34' C50 F36 131.8(9)
F34' C50 F36' 109.5(10)
F36 C50 F36' 55.9(7)
F34' C50 F34 58.8(8)
F36 C50 F34 105.8(8)
F36' C50 F34 55.0(8)
F34' C50 F35' 107.2(11)
F36 C50 F35' 55.7(7)
F36' C50 F35' 110.7(10)
F34 C50 F35' 143.1(8)
F34' C50 F35 45.4(8)
F36 C50 F35 107.9(8)
F36' C50 F35 134.0(8)
F34 C50 F35 101.0(8)
F35' C50 F35 63.0(8)
F34' C50 C49 111.4(8)
F36 C50 C49 116.6(6)
F36' C50 C49 111.6(8)
F34 C50 C49 110.4(7)
F35' C50 C49 106.4(7)
F35 C50 C49 113.8(6)
C1 N1 C5 117.5(5)
C1 N1 Ho1 122.2(4)
C5 N1 Ho1 119.9(4)
C6 N2 C10 117.1(5)
C6 N2 Ho1 120.4(4)
C10 N2 Ho1 121.2(4)
C11 N3 C15 118.0(5)
C11 N3 Ho2 120.9(4)
C15 N3 Ho2 119.4(3)
C20 N4 C16 118.2(5)
C20 N4 Ho2 121.0(3)
C16 N4 Ho2 120.5(3)
C22 O1 Ho1 134.1(4)
C24 O2 Ho1 132.8(4)
C27 O3 Ho1 130.7(3)
C29 O4 Ho1 132.2(4)
C32 O5 Ho1 133.3(4)
C34 O6 Ho1 133.5(4)
C37 O7 Ho2 132.5(4)
C39 O8 Ho2 132.3(4)
C42 O9 Ho2 133.1(4)
C44 O10 Ho2 134.1(4)
C47 O11 Ho2 132.9(4)
C49 O12 Ho2 133.9(4)

loop_
_geom_bond_atom_site_label_1
_geom_bond_atom_site_label_2
_geom_bond_distance
Ho1 O1 2.306(4)
Ho1 O2 2.319(4)
Ho1 O3 2.336(4)
Ho1 O4 2.343(4)
Ho1 O5 2.347(4)
Ho1 O6 2.351(4)
Ho1 N1 2.486(4)
Ho1 N2 2.493(4)
Ho2 O12 2.310(4)
Ho2 O10 2.323(4)
Ho2 O8 2.331(4)
Ho2 O7 2.333(4)
Ho2 O11 2.341(4)
Ho2 O9 2.343(4)
Ho2 N4 2.492(4)
Ho2 N3 2.506(4)
C1 N1 1.322(7)
C1 C2 1.376(8)
C1 H1 0.9300
C2 C3 1.364(9)
C2 H2 0.9300
C3 C4 1.383(9)
C3 H3 0.9300
C4 C5 1.370(8)
C4 H4 0.9300
C5 N1 1.379(7)
C5 C6 1.486(8)
C6 N2 1.343(7)
C6 C7 1.388(8)
C7 C8 1.358(10)
C7 H7 0.9300
C8 C9 1.354(10)
C8 H8 0.9300
C9 C10 1.382(9)
C9 H9 0.9300
C10 N2 1.344(7)
C10 H10 0.9300
C11 N3 1.335(7)
C11 C12 1.373(9)
C11 H11 0.9300
C12 C13 1.372(10)
C12 H12 0.9300
C13 C14 1.355(9)
C13 H13 0.9300
C14 C15 1.397(8)
C14 H14 0.9300
C15 N3 1.348(7)
C15 C16 1.476(8)
C16 N4 1.349(7)
C16 C17 1.385(8)
C17 C18 1.381(8)
C17 H17 0.9300
C18 C19 1.369(8)
C18 H18 0.9300
C19 C20 1.369(8)
C19 H19 0.9300
C20 N4 1.342(7)
C20 H20 0.9300
C21 F2 1.274(8)
C21 F3 1.285(8)
C21 F1 1.297(9)
C21 C22 1.534(8)
C22 O1 1.250(7)
C22 C23 1.379(8)
C23 C24 1.374(8)
C23 H23 0.9300
C24 O2 1.255(6)
C24 C25 1.542(8)
C25 F6 1.312(7)
C25 F4 1.317(7)
C25 F5 1.318(7)
C26 F9 1.304(7)
C26 F7 1.306(7)
C26 F8 1.306(7)
C26 C27 1.521(8)
C27 O3 1.251(6)
C27 C28 1.391(8)
C28 C29 1.369(8)
C28 H28 0.9300
C29 O4 1.250(7)
C29 C30 1.515(8)
C30 F12 1.304(7)
C30 F11 1.305(8)
C30 F10 1.315(7)
C31 F13' 1.262(18)
C31 F14 1.264(11)
C31 F15' 1.28(2)
C31 F13 1.314(13)
C31 F14' 1.354(10)
C31 F15 1.386(11)
C31 C32 1.521(9)
C32 O5 1.240(7)
C32 C33 1.418(8)
C33 C34 1.361(8)
C33 H33 0.9300
C34 O6 1.254(7)
C34 C35 1.524(8)
C35 F16 1.327(8)
C35 F17 1.332(8)
C35 F18 1.332(7)
C36 F19' 1.213(15)
C36 F21 1.269(11)
C36 F20 1.298(12)
C36 F20' 1.342(9)
C36 F21' 1.345(17)
C36 F19 1.359(11)
C36 C37 1.520(9)
C37 O7 1.254(7)
C37 C38 1.401(9)
C38 C39 1.392(9)
C38 H38 0.9300
C39 O8 1.250(7)
C39 C40 1.512(8)
C40 F24 1.267(11)
C40 F22' 1.270(13)
C40 F23' 1.271(13)
C40 F23 1.326(12)
C40 F22 1.327(11)
C40 F24' 1.350(12)
C41 F27 1.319(8)
C41 F26 1.322(8)
C41 F25 1.334(8)
C41 C42 1.526(8)
C42 O9 1.252(7)
C42 C43 1.379(8)
C43 C44 1.398(8)
C43 H43 0.9300
C44 O10 1.239(7)
C44 C45 1.547(9)
C45 F29' 1.20(3)
C45 F30 1.278(11)
C45 F29 1.293(10)
C45 F28 1.322(11)
C45 F30' 1.33(3)
C45 F28' 1.35(2)
C46 F31' 1.220(13)
C46 F31 1.293(12)
C46 F32 1.317(9)
C46 F33' 1.328(14)
C46 F33 1.356(11)
C46 F32' 1.409(12)
C46 C47 1.504(9)
C47 O11 1.241(7)
C47 C48 1.396(9)
C48 C49 1.398(9)
C48 H48 0.9300
C49 O12 1.239(7)
C49 C50 1.515(9)
C50 F34' 1.213(13)
C50 F36 1.271(9)
C50 F36' 1.348(13)
C50 F34 1.354(11)
C50 F35' 1.363(14)
C50 F35 1.374(11)

loop_
_geom_hbond_atom_site_label_D
_geom_hbond_atom_site_label_H
_geom_hbond_atom_site_label_A
_geom_hbond_distance_DH
_geom_hbond_distance_HA
_geom_hbond_distance_DA
_geom_hbond_angle_DHA
_geom_hbond_site_symmetry_A
C18 H18 F21 0.93 2.54 3.445(12) 163.4 3_655
C23 H23 F3 0.93 2.43 2.759(8) 100.8 .
C28 H28 F12 0.93 2.35 2.705(7) 102.3 .
C33 H33 F13 0.93 2.39 2.733(13) 101.6 .
C33 H33 F18 0.93 2.34 2.709(7) 103.1 .
C38 H38 F20 0.93 2.38 2.727(12) 101.5 .
C38 H38 F22 0.93 2.36 2.726(10) 103.4 .
C43 H43 F26 0.93 2.35 2.717(7) 102.9 .
C43 H43 F30 0.93 2.43 2.757(11) 100.9 .
C48 H48 F31 0.93 2.37 2.712(12) 101.6 .

loop_
_geom_torsion_atom_site_label_1
_geom_torsion_atom_site_label_2
_geom_torsion_atom_site_label_3
_geom_torsion_atom_site_label_4
_geom_torsion
N1 C1 C2 C3 0.9(10)
C1 C2 C3 C4 -1.5(10)
C2 C3 C4 C5 1.6(10)
C3 C4 C5 N1 -1.0(10)
C3 C4 C5 C6 -178.6(6)
C4 C5 C6 N2 174.6(6)
N1 C5 C6 N2 -3.1(7)
C4 C5 C6 C7 -5.3(9)
N1 C5 C6 C7 177.0(5)
N2 C6 C7 C8 -0.2(10)
C5 C6 C7 C8 179.7(6)
C6 C7 C8 C9 -1.3(12)
C7 C8 C9 C10 2.6(11)
C8 C9 C10 N2 -2.7(10)
N3 C11 C12 C13 2.1(9)
C11 C12 C13 C14 -2.3(10)
C12 C13 C14 C15 1.2(10)
C13 C14 C15 N3 0.4(9)
C13 C14 C15 C16 -178.8(6)
N3 C15 C16 N4 5.6(7)
C14 C15 C16 N4 -175.2(5)
N3 C15 C16 C17 -173.1(5)
C14 C15 C16 C17 6.1(8)
N4 C16 C17 C18 0.5(9)
C15 C16 C17 C18 179.2(5)
C16 C17 C18 C19 -1.3(9)
C17 C18 C19 C20 1.2(9)
C18 C19 C20 N4 -0.4(9)
F2 C21 C22 O1 38.3(8)
F3 C21 C22 O1 163.0(6)
F1 C21 C22 O1 -79.1(8)
F2 C21 C22 C23 -143.2(7)
F3 C21 C22 C23 -18.5(9)
F1 C21 C22 C23 99.3(8)
O1 C22 C23 C24 2.9(10)
C21 C22 C23 C24 -175.4(6)
C22 C23 C24 O2 -2.6(10)
C22 C23 C24 C25 175.4(6)
O2 C24 C25 F6 105.4(6)
C23 C24 C25 F6 -72.8(7)
O2 C24 C25 F4 -134.1(5)
C23 C24 C25 F4 47.7(8)
O2 C24 C25 F5 -14.9(8)
C23 C24 C25 F5 166.9(6)
F9 C26 C27 O3 -150.8(5)
F7 C26 C27 O3 -28.8(7)
F8 C26 C27 O3 89.2(7)
F9 C26 C27 C28 32.6(8)
F7 C26 C27 C28 154.6(6)
F8 C26 C27 C28 -87.4(7)
O3 C27 C28 C29 -1.1(10)
C26 C27 C28 C29 174.9(5)
C27 C28 C29 O4 -0.3(10)
C27 C28 C29 C30 -178.1(5)
O4 C29 C30 F12 -178.5(6)
C28 C29 C30 F12 -0.4(9)
O4 C29 C30 F11 61.2(7)
C28 C29 C30 F11 -120.7(6)
O4 C29 C30 F10 -55.6(8)
C28 C29 C30 F10 122.5(7)
F13' C31 C32 O5 -145.1(13)
F14 C31 C32 O5 45.0(11)
F15' C31 C32 O5 -15.0(16)
F13 C31 C32 O5 178.5(10)
F14' C31 C32 O5 98.0(13)
F15 C31 C32 O5 -67.0(9)
F13' C31 C32 C33 34.1(15)
F14 C31 C32 C33 -135.9(9)
F15' C31 C32 C33 164.1(14)
F13 C31 C32 C33 -2.4(12)
F14' C31 C32 C33 -82.8(13)
F15 C31 C32 C33 112.2(8)
O5 C32 C33 C34 -0.5(10)
C31 C32 C33 C34 -179.6(6)
C32 C33 C34 O6 5.0(10)
C32 C33 C34 C35 -176.1(6)
O6 C34 C35 F16 56.1(7)
C33 C34 C35 F16 -123.0(6)
O6 C34 C35 F17 -62.1(7)
C33 C34 C35 F17 118.8(6)
O6 C34 C35 F18 177.4(5)
C33 C34 C35 F18 -1.7(9)
F19' C36 C37 O7 150.3(12)
F21 C36 C37 O7 -40.1(11)
F20 C36 C37 O7 -170.7(9)
F20' C36 C37 O7 -77.3(13)
F21' C36 C37 O7 27.8(14)
F19 C36 C37 O7 75.5(9)
F19' C36 C37 C38 -31.1(14)
F21 C36 C37 C38 138.5(10)
F20 C36 C37 C38 7.9(11)
F20' C36 C37 C38 101.4(12)
F21' C36 C37 C38 -153.6(14)
F19 C36 C37 C38 -105.9(10)
O7 C37 C38 C39 -0.7(11)
C36 C37 C38 C39 -179.2(6)
C37 C38 C39 O8 -1.5(11)
C37 C38 C39 C40 177.3(6)
O8 C39 C40 F24 -55.5(12)
C38 C39 C40 F24 125.6(11)
O8 C39 C40 F22' -118.9(11)
C38 C39 C40 F22' 62.2(12)
O8 C39 C40 F23' 118.7(11)
C38 C39 C40 F23' -60.2(12)
O8 C39 C40 F23 64.5(10)
C38 C39 C40 F23 -114.4(9)
O8 C39 C40 F22 -176.8(9)
C38 C39 C40 F22 4.3(11)
O8 C39 C40 F24' 3.3(11)
C38 C39 C40 F24' -175.6(9)
F27 C41 C42 O9 59.5(7)
F26 C41 C42 O9 -176.5(6)
F25 C41 C42 O9 -56.5(7)
F27 C41 C42 C43 -121.9(7)
F26 C41 C42 C43 2.1(9)
F25 C41 C42 C43 122.1(6)
O9 C42 C43 C44 -2.0(10)
C41 C42 C43 C44 179.7(6)
C42 C43 C44 O10 -1.2(11)
C42 C43 C44 C45 177.0(6)
O10 C44 C45 F29' 2(2)
C43 C44 C45 F29' -176.2(19)
O10 C44 C45 F30 -170.6(9)
C43 C44 C45 F30 10.9(12)
O10 C44 C45 F29 -46.0(10)
C43 C44 C45 F29 135.6(8)
O10 C44 C45 F28 69.7(9)
C43 C44 C45 F28 -108.7(8)
O10 C44 C45 F30' -131.9(14)
C43 C44 C45 F30' 49.7(16)
O10 C44 C45 F28' 128.8(16)
C43 C44 C45 F28' -49.6(17)
F31' C46 C47 O11 -138.7(12)
F31 C46 C47 O11 167.7(10)
F32 C46 C47 O11 39.4(11)
F33' C46 C47 O11 -1.3(11)
F33 C46 C47 O11 -73.2(9)
F32' C46 C47 O11 106.5(8)
F31' C46 C47 C48 41.5(13)
F31 C46 C47 C48 -12.1(12)
F32 C46 C47 C48 -140.5(10)
F33' C46 C47 C48 178.9(9)
F33 C46 C47 C48 106.9(8)
F32' C46 C47 C48 -73.3(9)
O11 C47 C48 C49 -3.0(10)
C46 C47 C48 C49 176.8(6)
C47 C48 C49 O12 0.4(10)
C47 C48 C49 C50 -177.7(6)
O12 C49 C50 F34' -53.5(12)
C48 C49 C50 F34' 124.8(11)
O12 C49 C50 F36 122.3(9)
C48 C49 C50 F36 -59.4(10)
O12 C49 C50 F36' -176.2(9)
C48 C49 C50 F36' 2.1(11)
O12 C49 C50 F34 -116.9(9)
C48 C49 C50 F34 61.4(9)
O12 C49 C50 F35' 63.0(10)
C48 C49 C50 F35' -118.7(9)
O12 C49 C50 F35 -4.2(9)
C48 C49 C50 F35 174.1(7)
C2 C1 N1 C5 -0.2(8)
C2 C1 N1 Ho1 -173.7(5)
C4 C5 N1 C1 0.2(8)
C6 C5 N1 C1 178.0(5)
C4 C5 N1 Ho1 173.8(4)
C6 C5 N1 Ho1 -8.4(6)
O1 Ho1 N1 C1 -114.8(4)
O2 Ho1 N1 C1 -48.3(4)
O3 Ho1 N1 C1 155.1(4)
O4 Ho1 N1 C1 -11.7(5)
O5 Ho1 N1 C1 107.6(4)
O6 Ho1 N1 C1 34.0(4)
N2 Ho1 N1 C1 -176.2(5)
O1 Ho1 N1 C5 71.9(4)
O2 Ho1 N1 C5 138.4(4)
O3 Ho1 N1 C5 -18.2(5)
O4 Ho1 N1 C5 175.1(3)
O5 Ho1 N1 C5 -65.7(4)
O6 Ho1 N1 C5 -139.3(4)
N2 Ho1 N1 C5 10.5(4)
C7 C6 N2 C10 0.3(8)
C5 C6 N2 C10 -179.6(5)
C7 C6 N2 Ho1 -166.9(5)
C5 C6 N2 Ho1 13.1(6)
C9 C10 N2 C6 1.2(8)
C9 C10 N2 Ho1 168.3(5)
O1 Ho1 N2 C6 -133.9(4)
O2 Ho1 N2 C6 -70.8(4)
O3 Ho1 N2 C6 150.3(4)
O4 Ho1 N2 C6 -175.4(3)
O5 Ho1 N2 C6 72.3(4)
O6 Ho1 N2 C6 30.7(5)
N1 Ho1 N2 C6 -12.4(4)
O1 Ho1 N2 C10 59.4(4)
O2 Ho1 N2 C10 122.5(4)
O3 Ho1 N2 C10 -16.4(4)
O4 Ho1 N2 C10 17.9(6)
O5 Ho1 N2 C10 -94.4(4)
O6 Ho1 N2 C10 -136.0(4)
N1 Ho1 N2 C10 -179.1(5)
C12 C11 N3 C15 -0.5(8)
C12 C11 N3 Ho2 -165.6(5)
C14 C15 N3 C11 -0.8(8)
C16 C15 N3 C11 178.4(5)
C14 C15 N3 Ho2 164.6(4)
C16 C15 N3 Ho2 -16.2(6)
O12 Ho2 N3 C11 15.5(4)
O10 Ho2 N3 C11 92.6(4)
O8 Ho2 N3 C11 -124.3(4)
O7 Ho2 N3 C11 -62.1(4)
O11 Ho2 N3 C11 -24.4(5)
O9 Ho2 N3 C11 135.2(4)
N4 Ho2 N3 C11 179.2(4)
O12 Ho2 N3 C15 -149.4(4)
O10 Ho2 N3 C15 -72.4(4)
O8 Ho2 N3 C15 70.7(4)
O7 Ho2 N3 C15 133.0(4)
O11 Ho2 N3 C15 170.6(3)
O9 Ho2 N3 C15 -29.8(4)
N4 Ho2 N3 C15 14.2(3)
C19 C20 N4 C16 -0.3(8)
C19 C20 N4 Ho2 173.5(4)
C17 C16 N4 C20 0.3(8)
C15 C16 N4 C20 -178.4(5)
C17 C16 N4 Ho2 -173.6(4)
C15 C16 N4 Ho2 7.7(6)
O12 Ho2 N4 C20 -157.3(4)
O10 Ho2 N4 C20 -110.9(4)
O8 Ho2 N4 C20 46.6(4)
O7 Ho2 N4 C20 112.5(4)
O11 Ho2 N4 C20 16.9(5)
O9 Ho2 N4 C20 -36.6(4)
N3 Ho2 N4 C20 175.2(4)
O12 Ho2 N4 C16 16.4(5)
O10 Ho2 N4 C16 62.8(4)
O8 Ho2 N4 C16 -139.7(4)
O7 Ho2 N4 C16 -73.8(4)
O11 Ho2 N4 C16 -169.5(3)
O9 Ho2 N4 C16 137.1(4)
N3 Ho2 N4 C16 -11.1(4)
C23 C22 O1 Ho1 -14.0(10)
C21 C22 O1 Ho1 164.4(4)
O2 Ho1 O1 C22 15.4(5)
O3 Ho1 O1 C22 -136.4(6)
O4 Ho1 O1 C22 -61.9(5)
O5 Ho1 O1 C22 178.6(5)
O6 Ho1 O1 C22 -19.5(7)
N1 Ho1 O1 C22 83.1(5)
N2 Ho1 O1 C22 138.9(6)
C23 C24 O2 Ho1 13.0(9)
C25 C24 O2 Ho1 -165.0(4)
O1 Ho1 O2 C24 -14.7(5)
O3 Ho1 O2 C24 27.5(6)
O4 Ho1 O2 C24 69.7(5)
O5 Ho1 O2 C24 -175.3(4)
O6 Ho1 O2 C24 147.6(5)
N1 Ho1 O2 C24 -131.4(5)
N2 Ho1 O2 C24 -78.4(5)
C28 C27 O3 Ho1 22.7(8)
C26 C27 O3 Ho1 -153.5(4)
O1 Ho1 O3 C27 58.2(4)
O2 Ho1 O3 C27 16.1(5)
O4 Ho1 O3 C27 -26.8(4)
O5 Ho1 O3 C27 -150.6(5)
O6 Ho1 O3 C27 -90.1(5)
N1 Ho1 O3 C27 161.3(4)
N2 Ho1 O3 C27 135.0(5)
C28 C29 O4 Ho1 -20.4(9)
C30 C29 O4 Ho1 157.5(4)
O1 Ho1 O4 C29 -49.8(5)
O2 Ho1 O4 C29 -125.5(5)
O3 Ho1 O4 C29 26.2(5)
O5 Ho1 O4 C29 90.2(5)
O6 Ho1 O4 C29 151.4(5)
N1 Ho1 O4 C29 -162.2(5)
N2 Ho1 O4 C29 -9.5(6)
C33 C32 O5 Ho1 -21.6(9)
C31 C32 O5 Ho1 157.5(4)
O1 Ho1 O5 C32 -164.8(5)
O2 Ho1 O5 C32 -13.7(6)
O3 Ho1 O5 C32 150.6(5)
O4 Ho1 O5 C32 88.4(5)
O6 Ho1 O5 C32 25.0(5)
N1 Ho1 O5 C32 -57.1(5)
N2 Ho1 O5 C32 -124.7(5)
C33 C34 O6 Ho1 12.6(9)
C35 C34 O6 Ho1 -166.4(4)
O1 Ho1 O6 C34 171.8(4)
O2 Ho1 O6 C34 137.8(5)
O3 Ho1 O6 C34 -83.3(5)
O4 Ho1 O6 C34 -144.9(5)
O5 Ho1 O6 C34 -20.7(5)
N1 Ho1 O6 C34 60.5(5)
N2 Ho1 O6 C34 21.2(6)
C38 C37 O7 Ho2 22.9(9)
C36 C37 O7 Ho2 -158.6(4)
O12 Ho2 O7 C37 124.4(5)
O10 Ho2 O7 C37 172.7(5)
O8 Ho2 O7 C37 -27.2(5)
O11 Ho2 O7 C37 49.3(5)
O9 Ho2 O7 C37 3.8(7)
N4 Ho2 O7 C37 -94.0(5)
N3 Ho2 O7 C37 -150.5(5)
C38 C39 O8 Ho2 -18.4(10)
C40 C39 O8 Ho2 162.8(4)
O12 Ho2 O8 C39 -18.9(6)
O10 Ho2 O8 C39 -179.0(5)
O7 Ho2 O8 C39 24.8(5)
O11 Ho2 O8 C39 -58.1(5)
O9 Ho2 O8 C39 -139.8(5)
N4 Ho2 O8 C39 139.6(5)
N3 Ho2 O8 C39 88.0(5)
C43 C42 O9 Ho2 -12.3(9)
C41 C42 O9 Ho2 166.1(4)
O12 Ho2 O9 C42 80.1(5)
O10 Ho2 O9 C42 17.9(5)
O8 Ho2 O9 C42 -140.0(5)
O7 Ho2 O9 C42 -170.0(4)
O11 Ho2 O9 C42 144.6(5)
N4 Ho2 O9 C42 -64.1(5)
N3 Ho2 O9 C42 -24.2(5)
C43 C44 O10 Ho2 19.1(10)
C45 C44 O10 Ho2 -159.2(5)
O12 Ho2 O10 C44 -147.0(5)
O8 Ho2 O10 C44 19.4(6)
O7 Ho2 O10 C44 164.5(5)
O11 Ho2 O10 C44 -87.5(5)
O9 Ho2 O10 C44 -21.4(5)
N4 Ho2 O10 C44 59.9(5)
N3 Ho2 O10 C44 126.8(5)
C48 C47 O11 Ho2 19.9(9)
C46 C47 O11 Ho2 -159.9(4)
O12 Ho2 O11 C47 -21.9(5)
O10 Ho2 O11 C47 -82.4(5)
O8 Ho2 O11 C47 132.0(5)
O7 Ho2 O11 C47 56.7(5)
O9 Ho2 O11 C47 -145.0(5)
N4 Ho2 O11 C47 161.8(5)
N3 Ho2 O11 C47 19.7(6)
C48 C49 O12 Ho2 -15.2(10)
C50 C49 O12 Ho2 162.8(4)
O10 Ho2 O12 C49 148.7(6)
O8 Ho2 O12 C49 -19.8(6)
O7 Ho2 O12 C49 -62.7(5)
O11 Ho2 O12 C49 19.6(5)
O9 Ho2 O12 C49 87.8(5)
N4 Ho2 O12 C49 -164.0(5)
N3 Ho2 O12 C49 -138.9(5)
